data_7226185
loop_
_publ_author_name
'Domaga\/la, S\/lawomir'
'Haynes, Delia A.'

_publ_section_title
;
 Experimental and theoretical charge density assessments for the
 4-perfluoropyridyl- and 4-perflurophenyl-1,2,3,5-dithiadiazolyl radicals
;
_journal_issue 37
_journal_name_full CrystEngComm
_journal_page_first 7116
_journal_paper_doi 10.1039/C6CE01095D
_journal_volume 18
_journal_year 2016
_chemical_absolute_configuration -
_chemical_formula_moiety 'C7 F5 N2 S2'
_chemical_formula_sum 'C7 F5 N2 S2'
_chemical_formula_weight 271.204
_space_group_IT_number 15
_symmetry_cell_setting monoclinic
_symmetry_space_group_name_Hall '-C 2yc'
_symmetry_space_group_name_H-M 'C 1 2/c 1'
_atom_sites_solution_hydrogens difmap
_atom_sites_solution_primary direct
_atom_sites_solution_secondary difmap
_audit_block_doi 10.5517/cc147cg6
_audit_creation_method MoPro12
_audit_update_record
;
2015-02-16 deposited with the CCDC.
2016-08-05 downloaded from the CCDC.
;
_cell_angle_alpha 90.
_cell_angle_beta 123.369(2)
_cell_angle_gamma 90.
_cell_formula_units_Z 8
_cell_length_a 17.9880(9)
_cell_length_b 10.6195(5)
_cell_length_c 10.8053(5)
_cell_measurement_temperature 90
_cell_volume 1723.80(15)
_computing_cell_refinement 'SAINT V8.27B integration software'
_computing_data_collection 'Bruker APEX2 software'
_computing_data_reduction 'SORTAV (Blessing, 1995)'
_computing_structure_refinement 'MoPro (J. Appl. Cryst. 2005, 38, 38-54)'
_computing_structure_solution 'SHELXS-97 (Sheldrick, 1990)'
_diffrn_ambient_temperature 90
_diffrn_detector 'APEX-II CCD'
_diffrn_measured_fraction_theta_full 0.999
_diffrn_measured_fraction_theta_max 0.999
_diffrn_measurement_device '\k-geometry diffractometer'
_diffrn_measurement_device_type 'Bruker APEX-II'
_diffrn_measurement_method '\f or \w oscillation scans'
_diffrn_radiation_monochromator mirrors
_diffrn_radiation_probe x-ray
_diffrn_radiation_type 'MO K\a'
_diffrn_radiation_wavelength 0.71073
_diffrn_reflns_av_sigmaI/netI 0.00704
_diffrn_reflns_limit_h_max 31
_diffrn_reflns_limit_h_min -38
_diffrn_reflns_limit_k_max 22
_diffrn_reflns_limit_k_min 0
_diffrn_reflns_limit_l_max 22
_diffrn_reflns_limit_l_min 0
_diffrn_reflns_number 116368
_diffrn_reflns_theta_full 48.88
_diffrn_reflns_theta_max 48.88
_diffrn_reflns_theta_min 2.35
_diffrn_source 'TXS rotating anode'
_exptl_absorpt_coefficient_mu 0.669
_exptl_absorpt_correction_T_max 0.753
_exptl_absorpt_correction_T_min 0.710
_exptl_absorpt_correction_type multi-scan
_exptl_absorpt_process_details
;
 R.H. Blessing, Acta Cryst. (1995), A51, 33-38
;
_exptl_crystal_colour violet
_exptl_crystal_density_diffrn 2.091
_exptl_crystal_density_method 'not measured'
_exptl_crystal_description block
_exptl_crystal_F_000 1064
_exptl_crystal_size_max 0.311
_exptl_crystal_size_mid 0.216
_exptl_crystal_size_min 0.199
_refine_ls_extinction_method none
_refine_ls_goodness_of_fit_ref 1.984
_refine_ls_hydrogen_treatment undef
_refine_ls_matrix_type full
_refine_ls_number_parameters 442
_refine_ls_number_reflns 7900
_refine_ls_number_restraints 0
_refine_ls_restrained_S_all 0.000
_refine_ls_R_factor_all 0.0100
_refine_ls_R_factor_gt 0.0100
_refine_ls_shift/su_max 0.000
_refine_ls_shift/su_mean 0.000
_refine_ls_structure_factor_coef F
_refine_ls_weighting_scheme sigma
_refine_ls_wR_factor_gt 0.0114
_refine_ls_wR_factor_ref 0.0114
_reflns_number_gt 7900
_reflns_number_total 7900
_reflns_threshold_expression >3.0sigma(I)
_cod_data_source_file c6ce01095d2.cif
_cod_data_source_block F-radical
_cod_depositor_comments 'Adding full bibliography for 7226185--7226186.cif.'
_cod_original_sg_symbol_H-M 'C 2/c'
_cod_database_code 7226185

loop_
_symmetry_equiv_pos_as_xyz
'x, y, z'
'-x, y, -z+1/2'
'-x, -y, -z'
'x, -y, z+1/2'
'x+1/2, y+1/2, z'
'-x+1/2, y+1/2, -z+1/2'
'-x+1/2, -y+1/2, -z'
'x+1/2, -y+1/2, z+1/2'

loop_
_atom_local_axes_atom_label
_atom_local_axes_atom0
_atom_local_axes_ax1
_atom_local_axes_atom1
_atom_local_axes_atom2
_atom_local_axes_ax2
S1 S2 bX S1 N1 Y
S2 S1 bX S2 N2 Y
F1 C3 Z F1 C4 X
F2 C4 Z F2 C5 X
F3 C5 Z F3 C6 X
F4 C6 Z F4 C5 X
F5 C7 Z F5 C6 X
N1 S1 bX N1 C1 Y
N2 S2 bX N2 C1 Y
C1 N2 bX C1 N1 Y
C2 C3 bX C2 C7 Y
C3 C4 bX C3 C2 Y
C4 C5 bX C4 C3 Y
C5 C6 bX C5 C4 Y
C6 C5 bX C6 C7 Y
C7 C6 bX C7 C2 Y

loop_
_atom_rho_multipole_atom_label
_atom_rho_multipole_coeff_Pv
_atom_rho_multipole_coeff_P00
_atom_rho_multipole_coeff_P11
_atom_rho_multipole_coeff_P1-1
_atom_rho_multipole_coeff_P10
_atom_rho_multipole_coeff_P20
_atom_rho_multipole_coeff_P21
_atom_rho_multipole_coeff_P2-1
_atom_rho_multipole_coeff_P22
_atom_rho_multipole_coeff_P2-2
_atom_rho_multipole_coeff_P30
_atom_rho_multipole_coeff_P31
_atom_rho_multipole_coeff_P3-1
_atom_rho_multipole_coeff_P32
_atom_rho_multipole_coeff_P3-2
_atom_rho_multipole_coeff_P33
_atom_rho_multipole_coeff_P3-3
_atom_rho_multipole_coeff_P40
_atom_rho_multipole_coeff_P41
_atom_rho_multipole_coeff_P4-1
_atom_rho_multipole_coeff_P42
_atom_rho_multipole_coeff_P4-2
_atom_rho_multipole_coeff_P43
_atom_rho_multipole_coeff_P4-3
_atom_rho_multipole_coeff_P44
_atom_rho_multipole_coeff_P4-4
_atom_rho_multipole_kappa
_atom_rho_multipole_kappa_prime1
_atom_rho_multipole_radial_slater_n0
_atom_rho_multipole_radial_slater_zeta0
_atom_rho_multipole_radial_slater_n1
_atom_rho_multipole_radial_slater_zeta1
_atom_rho_multipole_radial_slater_n2
_atom_rho_multipole_radial_slater_zeta2
_atom_rho_multipole_radial_slater_n3
_atom_rho_multipole_radial_slater_zeta3
_atom_rho_multipole_radial_slater_n4
_atom_rho_multipole_radial_slater_zeta4
S1 5.82(2) 0. -0.046(7) 0.004(7) 0. 0.113(8) 0. -0. 0.091(6) 0.076(8) 0. -0.134(8) -0.025(8) -0. 0. -0.206(9) -0.045(8) 0.023(13) 0. 0. -0.016(10) 0.008(13) -0. 0. -0.113(13) 0.002(10) 1.0524(17) 1.116(11) 4 3.612 4 3.612 4 3.612 6 3.612 8 3.612
S2 5.753(19) 0. -0.046(7) 0.011(7) -0. 0.116(8) 0. -0. 0.087(5) 0.087(7) -0. -0.115(8) -0.045(8) 0. -0. -0.207(9) -0.053(8) 0.010(14) 0. -0. 0.026(9) 0.005(13) -0. 0. -0.136(13) -0.014(10) 1.0524(17) 1.116(11) 4 3.612 4 3.612 4 3.612 6 3.612 8 3.612
F1 7.241(14) 0. 0.007(6) -0.013(5) -0.012(5) -0.108(7) 0.007(6) -0.009(6) 0.011(6) 0.019(6) 0.009(4) 0.005(4) 0.003(4) -0.016(4) 0.009(4) -0.010(4) -0.015(4) 0.011(5) -0.002(4) 0.004(4) -0.001(5) -0.003(5) -0.012(5) 0.006(5) 0.001(5) 0.000(5) 0.9899(9) 1.13(4) 2 5.186 2 5.186 2 5.186 3 5.186 4 5.186
F2 7.201(13) 0. 0.016(6) 0.015(6) -0.010(6) -0.097(7) -0.017(7) -0.018(6) 0.003(7) 0.009(7) 0.005(4) -0.009(4) -0.007(4) 0.001(4) 0.008(4) -0.002(4) 0.002(4) 0.015(6) -0.003(4) 0.001(4) -0.004(5) 0.009(5) 0.006(5) 0.006(5) -0.008(5) -0.002(5) 0.9916(8) 1.13(4) 2 5.186 2 5.186 2 5.186 3 5.186 4 5.186
F3 7.139(13) 0. 0.019(7) 0.041(7) -0.023(6) -0.070(7) -0.004(7) -0.007(7) 0.008(9) 0.001(9) 0.008(4) 0.013(4) -0.027(4) -0.017(5) 0.018(4) 0.023(5) -0.030(5) -0.017(6) 0.003(4) -0.001(4) 0.010(6) -0.006(6) -0.004(6) 0.007(6) -0.013(6) -0.008(6) 0.9916(8) 1.13(4) 2 5.186 2 5.186 2 5.186 3 5.186 4 5.186
F4 7.201(13) 0. -0.004(6) -0.033(6) -0.035(6) -0.113(7) -0.012(6) -0.012(6) 0.011(7) -0.001(7) 0.015(4) 0.001(4) 0.002(4) 0.012(4) -0.018(4) -0.007(4) 0.012(4) 0.008(5) -0.002(4) 0.003(4) -0.001(5) 0.000(5) 0.012(5) 0.008(5) -0.014(5) 0.001(5) 0.9916(8) 1.13(4) 2 5.186 2 5.186 2 5.186 3 5.186 4 5.186
F5 7.222(14) 0. 0.001(6) -0.009(6) -0.020(6) -0.116(8) 0.021(6) -0.008(6) 0.006(7) 0.009(7) -0.001(4) 0.003(4) -0.003(4) -0.023(4) -0.008(4) -0.005(4) -0.009(4) 0.005(5) -0.001(4) 0.012(4) -0.007(5) -0.002(5) -0.008(5) 0.001(5) 0.009(5) 0.000(5) 0.9899(9) 1.13(4) 2 5.186 2 5.186 2 5.186 3 5.186 4 5.186
N1 5.09(2) 0. -0.095(6) -0.002(5) -0. -0.049(5) 0. 0. 0.022(5) 0.021(5) -0. -0.024(5) 0.005(5) 0. -0. -0.070(5) -0.001(4) -0.002(6) -0. 0. -0.005(6) 0.000(6) 0. 0. -0.022(5) -0.005(5) 0.9933(15) 1.13(2) 2 3.811 2 3.811 2 3.811 3 3.811 4 3.811
N2 5.12(2) 0. -0.096(6) 0.016(5) 0. -0.053(5) 0. 0. 0.029(5) 0.033(5) -0. -0.027(5) 0.020(5) -0. 0. -0.069(5) 0.006(4) -0.001(6) 0. -0. -0.001(6) -0.017(6) 0. -0. -0.023(5) -0.026(5) 0.9933(15) 1.13(2) 2 3.811 2 3.811 2 3.811 3 3.811 4 3.811
C1 3.89(4) 0. 0.112(12) -0. -0. -0.207(12) -0. 0. -0.008(9) 0. -0. -0.010(9) -0. 0. -0. -0.39(2) -0. 0.044(12) 0. 0. -0.039(11) -0. 0. 0. -0.016(12) -0. 1.008(4) 0.897(18) 2 3.130 2 3.130 2 3.130 3 3.130 4 3.130
C2 3.98(6) 0. 0.038(19) 0. -0. -0.212(16) 0. 0. 0.000(13) 0. 0. 0.021(13) 0. -0. 0. -0.51(3) -0. 0.066(17) 0. -0. 0.006(15) -0. -0. -0. -0.03(2) 0. 1.008(4) 0.768(14) 2 3.130 2 3.130 2 3.130 3 3.130 4 3.130
C3 3.85(5) 0. 0.110(11) -0.027(9) 0. -0.131(8) 0. 0. -0.079(8) 0.002(8) -0. 0.067(7) -0.015(8) -0. -0. -0.302(16) 0.020(7) 0.035(9) 0. 0. -0.027(9) -0.007(9) -0. 0. 0.036(10) 0.020(10) 1.011(3) 0.984(16) 2 3.130 2 3.130 2 3.130 3 3.130 4 3.130
C4 3.81(5) 0. 0.094(11) 0. -0. -0.099(8) 0. -0. -0.071(8) 0. -0. 0.076(7) -0. -0. -0. -0.291(17) 0. 0.025(10) -0. 0. -0.037(10) 0. 0. 0. 0.051(10) 0. 1.012(3) 1.004(19) 2 3.130 2 3.130 2 3.130 3 3.130 4 3.130
C5 4.05(5) 0. 0.190(17) -0. -0. -0.233(12) -0. -0. -0.105(11) -0. 0. 0.079(10) -0. -0. 0. -0.53(3) -0. 0.056(15) -0. 0. 0.013(14) -0. 0. 0. 0.043(16) -0. 1.009(4) 0.821(12) 2 3.130 2 3.130 2 3.130 3 3.130 4 3.130
C6 3.81(5) 0. 0.092(11) 0. -0. -0.097(8) 0. -0. -0.055(8) 0. -0. 0.075(7) -0. 0. -0. -0.281(17) -0. 0.041(10) 0. -0. -0.040(10) 0. -0. 0. 0.039(11) 0. 1.012(3) 1.004(19) 2 3.130 2 3.130 2 3.130 3 3.130 4 3.130
C7 3.82(5) 0. 0.107(11) -0.039(9) 0. -0.130(8) -0. 0. -0.095(8) -0.009(8) 0. 0.083(7) 0.005(8) 0. 0. -0.310(16) 0.032(8) 0.037(10) 0. -0. -0.013(10) -0.009(9) -0. 0. 0.063(10) 0.020(10) 1.011(3) 0.984(16) 2 3.130 2 3.130 2 3.130 3 3.130 4 3.130

loop_
_atom_site_type_symbol
_atom_site_label
_atom_site_fract_x
_atom_site_fract_y
_atom_site_fract_z
_atom_site_U_iso_or_equiv
_atom_site_adp_type
_atom_site_occupancy
_atom_site_calc_flag
S S1 0.390281(7) 0.590004(9) 0.070847(11) 0.011565(2) Uani 1 d
S S2 0.407785(7) 0.586958(9) 0.279025(11) 0.011416(2) Uani 1 d
F F1 0.451209(19) 0.20793(3) 0.03393(3) 0.014292(15) Uani 1 d
F F2 0.43959(2) -0.04256(3) 0.04083(3) 0.016759(16) Uani 1 d
F F3 0.35368(3) -0.15092(3) 0.15525(5) 0.01999(2) Uani 1 d
F F4 0.28042(2) -0.00529(3) 0.26757(3) 0.015782(16) Uani 1 d
F F5 0.29057(2) 0.24485(3) 0.26411(4) 0.015913(17) Uani 1 d
N N1 0.378761(10) 0.437335(18) 0.04770(2) 0.011807(9) Uani 1 d
N N2 0.401060(10) 0.433981(18) 0.28379(2) 0.011457(9) Uani 1 d
C C1 0.385219(10) 0.376647(15) 0.161516(15) 0.009765(8) Uani 1 d
C C2 0.373063(10) 0.237928(14) 0.151821(14) 0.009625(7) Uani 1 d
C C3 0.407543(10) 0.160095(16) 0.090471(15) 0.010302(8) Uani 1 d
C C4 0.401733(11) 0.029756(15) 0.092343(17) 0.011760(9) Uani 1 d
C C5 0.358801(11) -0.026099(16) 0.152525(17) 0.012649(9) Uani 1 d
C C6 0.321791(11) 0.048396(15) 0.210533(16) 0.011525(9) Uani 1 d
C C7 0.328924(10) 0.178440(16) 0.209536(16) 0.010613(8) Uani 1 d

loop_
_atom_site_aniso_label
_atom_site_aniso_U_11
_atom_site_aniso_U_22
_atom_site_aniso_U_33
_atom_site_aniso_U_12
_atom_site_aniso_U_13
_atom_site_aniso_U_23
S1 0.015802(15) 0.007714(13) 0.010530(11) 0.000990(10) 0.006831(10) 0.001517(9)
S2 0.016796(15) 0.007273(12) 0.013582(12) 0.000179(10) 0.010511(11) -0.000858(9)
F1 0.01756(9) 0.01297(9) 0.01701(8) -0.00008(7) 0.01245(8) -0.00015(7)
F2 0.01892(10) 0.01258(9) 0.02024(9) 0.00285(8) 0.01170(9) -0.00300(8)
F3 0.02591(13) 0.00713(9) 0.02777(12) -0.00030(8) 0.01529(11) 0.00046(8)
F4 0.01685(9) 0.01400(9) 0.01764(8) -0.00399(7) 0.01021(8) 0.00130(7)
F5 0.01974(10) 0.01255(9) 0.02259(9) -0.00210(8) 0.01617(10) -0.00332(8)
N1 0.01658(6) 0.00844(5) 0.00964(4) -0.00021(3) 0.00672(4) 0.00021(4)
N2 0.01721(6) 0.00783(5) 0.01222(5) -0.00051(3) 0.00992(4) -0.00059(4)
C1 0.01222(5) 0.00731(5) 0.01005(4) -0.00005(3) 0.00630(4) -0.00009(3)
C2 0.01111(5) 0.00750(4) 0.01055(4) -0.00025(3) 0.00613(4) -0.00044(3)
C3 0.01178(5) 0.00863(5) 0.01096(4) 0.00019(4) 0.00654(4) -0.00059(3)
C4 0.01318(5) 0.00855(5) 0.01306(5) 0.00088(4) 0.00690(5) -0.00118(4)
C5 0.01450(5) 0.00734(5) 0.01492(5) -0.00020(4) 0.00734(5) -0.00008(3)
C6 0.01263(5) 0.00894(5) 0.01277(5) -0.00159(4) 0.00684(4) 0.00027(3)
C7 0.01209(5) 0.00860(5) 0.01230(4) -0.00099(4) 0.00743(4) -0.00077(3)

loop_
_atom_type_symbol
_atom_type_description
_atom_type_scat_dispersion_real
_atom_type_scat_dispersion_imag
_atom_type_scat_source
C C 0.0033 0.0016 'Su & Coppens. Acta. Cryst. (1997) A53, 749-762. '
N N 0.0061 0.0033 'Su & Coppens. Acta. Cryst. (1997) A53, 749-762. '
F F 0.0171 0.0103 'Su & Coppens. Acta. Cryst. (1997) A53, 749-762. '
S S 0.1246 0.1234 'Su & Coppens. Acta. Cryst. (1997) A53, 749-762. '

loop_
_citation_id
_citation_doi
_citation_year
1 10.1021/cg501013x 2014

loop_
_geom_angle_atom_site_label_1
_geom_angle_atom_site_label_2
_geom_angle_atom_site_label_3
_geom_angle
S2 S1 N1 94.62(3)
C3 C2 C7 116.85(6)
C3 C2 C1 122.20(6)
C7 C2 C1 120.90(6)
C4 C3 C2 121.67(7)
C5 C4 C3 119.92(7)
C6 C5 C4 119.85(7)

loop_
_geom_bond_atom_site_label_1
_geom_bond_atom_site_label_2
_geom_bond_distance
S1 S2 2.09308(12)
S1 N1 1.63615(10)
S2 N2 1.63195(10)
F1 C3 1.33266(12)
F2 C4 1.33422(13)
F3 C5 1.33014(14)
F4 C6 1.32790(13)
F5 C7 1.32987(13)
N1 C1 1.33569(11)
N2 C1 1.33543(11)
C1 C2 1.48448(10)
C2 C3 1.39985(9)
C2 C7 1.40110(9)
C3 C4 1.38906(10)
C4 C5 1.38691(10)
C5 C6 1.38598(10)
C6 C7 1.38754(10)

loop_
_geom_torsion_atom_site_label_1
_geom_torsion_atom_site_label_2
_geom_torsion_atom_site_label_3
_geom_torsion_atom_site_label_4
_geom_torsion
S1 S2 N2 C1 -2.118(10)
S1 N1 C1 N2 -1.101(12)
S1 N1 C1 C2 178.079(7)
S2 S1 N1 C1 -0.437(10)
S2 N2 C1 N1 2.443(12)
S2 N2 C1 C2 -176.744(7)
F1 C3 C4 F2 0.756(19)
F1 C3 C4 C5 178.651(14)
F1 C3 C2 C7 -179.456(14)
F1 C3 C2 C1 -1.819(14)
F2 C4 C5 F3 -1.65(2)
F2 C4 C5 C6 177.953(11)
F2 C4 C3 C2 -176.130(14)
F3 C5 C6 F4 -0.66(2)
F3 C5 C6 C7 178.838(9)
F3 C5 C4 C3 -179.57(3)
F4 C6 C5 C4 179.73(2)
F4 C6 C7 F5 -1.780(19)
F4 C6 C7 C2 179.223(8)
F5 C7 C6 C5 178.729(14)
F5 C7 C2 C3 -177.000(15)
F5 C7 C2 C1 5.331(14)
N1 S1 S2 N2 1.384(10)
N1 C1 C2 C3 39.932(14)
N1 C1 C2 C7 -142.53(2)
N2 C1 C2 C3 -140.84(2)
N2 C1 C2 C7 36.704(14)
C1 C2 C3 C4 174.937(8)
C1 C2 C7 C6 -175.715(8)
C2 C3 C4 C5 1.766(12)
C2 C7 C6 C5 -0.268(12)
C3 C4 C5 C6 0.034(12)
C3 C2 C7 C6 1.955(12)
C4 C5 C6 C7 -0.768(12)
C4 C3 C2 C7 -2.700(12)

loop_
_atom_site_anharm_gc_c_label
_atom_site_anharm_gc_c_111
_atom_site_anharm_gc_c_222
_atom_site_anharm_gc_c_333
_atom_site_anharm_gc_c_112
_atom_site_anharm_gc_c_122
_atom_site_anharm_gc_c_113
_atom_site_anharm_gc_c_133
_atom_site_anharm_gc_c_223
_atom_site_anharm_gc_c_233
_atom_site_anharm_gc_c_123
S1 2.95E-07 6.43E-06 2.37E-05 3.27E-05 4.73E-06 2.73E-05 2.08E-05 1.15E-05 2.09E-05 4.32E-05
S2 2.24E-07 -1.20E-05 -2.16E-05 1.29E-05 5.04E-05 -1.54E-05 -3.27E-05 4.94E-05 -3.88E-05 -1.94E-05
